data_2105591
loop_
_publ_author_name
'G\/l\'owka, M. L.'
'Olczak, A.'
'Karolak-Wojciechowska, J.'
'Ciechanowska-Urba\'nska, E.'

_publ_section_title
;
 Classification and Distortion in Six-Coordinate
 Bis(salicylaldiminato)nickel(II) Complexes: Crystal Structure of
 Bis[2-[[(2-hydroxyphenyl)methylene]amino]-1-phenyl-1,3-propanediolato]nickel(II).2H~2~O
;
_journal_issue 3
_journal_name_full 'Acta Crystallographica Section B'
_journal_page_first 250
_journal_page_last 256
_journal_paper_doi 10.1107/S0108768197008951
_journal_volume 54
_journal_year 1998
_chemical_formula_iupac '[Ni (C16 H16 N O3)2],2(H2 O)'
_chemical_formula_moiety 'C32 H32 N2 Ni1 O6,2(H2 O)'
_chemical_formula_sum 'C32 H36 N2 Ni O8'
_chemical_formula_weight 635.36
_space_group_IT_number 169
_symmetry_cell_setting hexagonal
_symmetry_space_group_name_Hall 'P 61'
_symmetry_space_group_name_H-M 'P 61'
_atom_type_scat_source 'SHELXTL/PC (Sheldrick, 1990)'
_cell_angle_alpha 90
_cell_angle_beta 90
_cell_angle_gamma 120
_cell_formula_units_Z 6
_cell_length_a 18.498(2)
_cell_length_b 18.498(2)
_cell_length_c 16.328(2)
_cell_measurement_reflns_used 34
_cell_measurement_temperature 293
_cell_measurement_theta_max 45
_cell_measurement_theta_min 20
_cell_volume 4838.5(9)
_diffrn_measurement_device KM4
_diffrn_measurement_method \w-2\q
_diffrn_radiation_type 'Cu K\a'
_diffrn_radiation_wavelength 1.54178
_diffrn_reflns_limit_h_max 21
_diffrn_reflns_limit_h_min 0
_diffrn_reflns_limit_k_max 0
_diffrn_reflns_limit_k_min -21
_diffrn_reflns_limit_l_max 0
_diffrn_reflns_limit_l_min -19
_diffrn_reflns_number 6772
_diffrn_reflns_theta_max 80
_diffrn_standards_decay_% 2.5
_diffrn_standards_interval_count 'Every 100'
_diffrn_standards_number 2
_exptl_absorpt_coefficient_mu 1.19
_exptl_absorpt_correction_type none
_exptl_crystal_colour 'pale green'
_exptl_crystal_density_diffrn 1.308
_exptl_crystal_description Prisms
_exptl_crystal_size_max 0.30
_exptl_crystal_size_mid 0.25
_exptl_crystal_size_min 0.20
_refine_diff_density_max 0.30
_refine_diff_density_min -0.45
_refine_ls_extinction_coef 0.004
_refine_ls_extinction_method 'Larson (1967)'
_refine_ls_goodness_of_fit_obs 1.75
_refine_ls_hydrogen_treatment 'isotropic refinement with constraints'
_refine_ls_number_reflns 3723
_refine_ls_R_factor_obs 0.042
_refine_ls_shift/esd_max 0.09
_refine_ls_structure_factor_coef F
_refine_ls_weighting_details w=1/\s^2^(F)
_refine_ls_weighting_scheme calc
_refine_ls_wR_factor_obs 0.042
_reflns_number_observed 3666
_reflns_number_total 3380
_reflns_observed_criterion F>3\s(F)
_cod_data_source_file ka0036.cif
_cod_data_source_block ka0036a
_cod_depositor_comments
;
The following automatic conversions were performed:

'_refine_ls_weighting_scheme' value 'w=1/\s^2^(F)' was changed to
'calc'. New tag '_refine_ls_weighting_details' was created. The value
of the new tag was set to 'w=1/\s^2^(F)'.

Automatic conversion script
Id: cif_fix_values 3143 2015-03-26 13:38:13Z robertas 
;
_cod_original_cell_volume 4839.05(14)
_cod_original_formula_sum 'C32 H36 N2 Ni1 O8'
_cod_database_code 2105591

loop_
_symmetry_equiv_pos_as_xyz
x,y,z
-y,x-y,1/3+z
y-x,-x,2/3+z
-x,-y,1/2+z
y,y-x,5/6+z
x-y,x,1/6+z

loop_
_atom_site_aniso_label
_atom_site_aniso_U_11
_atom_site_aniso_U_22
_atom_site_aniso_U_33
_atom_site_aniso_U_12
_atom_site_aniso_U_13
_atom_site_aniso_U_23
Ni(1) 0.0420(10) 0.0420(10) 0.0400(10) 0.0210(10) -0.0010(10) -0.0010(10)
O(w1) 0.098(4) 0.084(4) 0.088(4) 0.065(4) -0.026(3) -0.010(3)
C(101) 0.038(3) 0.041(3) 0.039(3) 0.013(2) -0.005(2) -0.003(2)
O(101) 0.040(2) 0.055(2) 0.043(2) 0.020(2) -0.005(2) -0.012(2)
C(102) 0.044(3) 0.029(3) 0.043(3) 0.017(2) 0.001(3) -0.009(2)
N(102) 0.039(2) 0.039(2) 0.029(2) 0.019(2) -0.002(2) -0.003(2)
C(103) 0.048(3) 0.043(3) 0.045(4) 0.024(3) -0.002(3) 0.000(3)
O(103) 0.037(2) 0.041(2) 0.052(2) 0.011(2) 0.008(2) -0.001(2)
C(111) 0.047(3) 0.065(4) 0.027(3) 0.018(3) -0.001(3) -0.004(3)
C(112) 0.066(5) 0.113(6) 0.072(5) 0.041(5) 0.014(4) 0.025(5)
C(113) 0.091(7) 0.211(13) 0.069(6) 0.048(8) 0.044(5) 0.046(8)
C(114) 0.052(5) 0.209(14) 0.084(7) 0.034(7) 0.005(5) -0.056(8)
C(115) 0.048(4) 0.137(8) 0.114(7) 0.033(5) 0.001(5) -0.070(7)
C(116) 0.053(4) 0.080(5) 0.078(5) 0.027(4) 0.007(4) -0.028(4)
C(120) 0.039(3) 0.036(3) 0.040(3) 0.014(2) 0.001(2) 0.002(2)
C(121) 0.040(3) 0.062(4) 0.030(3) 0.026(3) 0.005(2) 0.005(3)
C(122) 0.048(3) 0.054(3) 0.038(3) 0.030(3) 0.000(3) 0.006(3)
O(122) 0.044(2) 0.050(2) 0.069(3) 0.024(2) 0.004(2) -0.007(2)
C(123) 0.062(4) 0.074(4) 0.049(4) 0.046(3) 0.011(3) 0.003(3)
C(124) 0.061(4) 0.089(5) 0.064(5) 0.041(4) 0.028(4) 0.012(4)
C(125) 0.062(4) 0.076(5) 0.052(4) 0.020(4) 0.019(3) 0.010(4)
C(126) 0.056(4) 0.067(4) 0.037(4) 0.026(3) 0.006(3) -0.003(3)
O(w2) 0.080(4) 0.091(4) 0.085(5) 0.055(3) 0.016(4) -0.005(4)
C(201) 0.073(4) 0.056(4) 0.053(4) 0.043(4) -0.009(3) -0.016(3)
O(201) 0.126(4) 0.096(4) 0.061(3) 0.087(3) -0.026(3) -0.023(3)
N(202) 0.041(2) 0.042(3) 0.047(3) 0.025(2) -0.005(2) -0.006(2)
C(202) 0.045(3) 0.042(3) 0.045(3) 0.024(3) -0.009(3) -0.004(3)
O(203) 0.059(2) 0.042(2) 0.050(2) 0.028(2) -0.005(2) -0.002(2)
C(203) 0.053(3) 0.050(3) 0.052(4) 0.031(3) -0.011(3) -0.008(3)
C(211) 0.096(5) 0.078(5) 0.053(4) 0.065(4) -0.014(4) -0.014(4)
C(212) 0.124(8) 0.117(6) 0.062(6) 0.075(6) 0.012(6) 0.001(5)
C(213) 0.247(16) 0.211(14) 0.066(8) 0.172(13) 0.027(9) 0.013(8)
C(214) 0.258(19) 0.226(18) 0.060(9) 0.188(16) -0.020(10) -0.019(10)
C(215) 0.189(12) 0.157(10) 0.063(7) 0.105(10) -0.044(8) -0.034(7)
C(216) 0.122(7) 0.129(7) 0.055(5) 0.070(6) -0.034(5) -0.031(5)
C(220) 0.042(3) 0.049(3) 0.056(4) 0.024(3) -0.003(3) -0.001(3)
C(221) 0.055(4) 0.054(4) 0.051(4) 0.034(3) 0.007(3) 0.013(3)
C(222) 0.072(4) 0.056(4) 0.044(4) 0.041(4) 0.000(3) 0.004(3)
O(222) 0.071(3) 0.049(2) 0.053(3) 0.026(2) -0.016(2) 0.005(2)
C(223) 0.111(6) 0.077(5) 0.047(4) 0.039(5) -0.004(5) 0.018(4)
C(224) 0.152(9) 0.128(8) 0.056(6) 0.060(7) -0.005(6) 0.030(6)
C(225) 0.122(7) 0.089(6) 0.096(7) 0.021(6) 0.012(6) 0.048(6)
C(226) 0.089(5) 0.068(5) 0.072(5) 0.024(4) 0.010(4) 0.035(4)

loop_
_atom_site_label
_atom_site_fract_x
_atom_site_fract_y
_atom_site_fract_z
_atom_site_U_iso_or_equiv
Ni(1) .27730(10) .44010(10) .5000 0.0410(10)
O(w1) .4518(4) .4864(4) .6538(4) 0.081(3)
C(101) .3192(3) .5498(3) .6883(3) 0.043(2)
O(101) .4062(2) .5953(2) .7119(2) 0.048(2)
C(102) .3088(3) .5816(3) .6061(3) 0.039(2)
N(102) .3492(2) .5572(2) .5426(3) 0.036(2)
C(103) .2178(3) .5458(3) .5789(3) 0.045(3)
O(103) .1858(2) .4610(2) .5543(2) 0.047(2)
C(111) .2674(3) .5554(4) .7578(3) 0.051(3)
C(112) .2281(4) .4897(5) .8108(4) 0.085(4)
C(113) .1821(6) .4945(8) .8764(6) 0.136(8)
C(114) .1734(6) .5610(8) .8885(7) 0.129(8)
C(115) .2127(4) .6277(7) .8362(6) 0.106(5)
C(116) .2601(4) .6248(5) .7698(4) 0.073(4)
C(120) .4254(3) .6065(3) .5225(3) 0.040(2)
C(121) .4746(3) .5878(3) .4672(3) 0.044(3)
C(122) .4483(3) .5081(3) .4335(3) 0.045(3)
O(122) .3749(2) .4435(2) .4453(2) 0.054(2)
C(123) .5052(4) .4997(4) .3832(3) 0.056(3)
C(124) .5838(4) .5644(4) .3686(4) 0.070(4)
C(125) .6099(4) .6430(4) .4020(4) 0.070(4)
C(126) .5560(3) .6538(4) .4506(3) 0.056(3)
O(w2) .3557(4) .2959(4) .4760(4) 0.080(3)
C(201) .2334(4) .3205(4) .3178(4) 0.056(3)
O(201) .2370(3) .2484(3) .3400(3) 0.080(3)
N(202) .1924(2) .3279(3) .4572(3) 0.041(2)
C(202) .1679(3) .3257(3) .3722(3) 0.043(3)
O(203) .2401(2) .4752(2) .3825(2) 0.048(2)
C(203) .1630(3) .4042(3) .3570(3) 0.049(3)
C(211) .2141(5) .3108(4) .2277(4) 0.066(4)
C(212) .2761(6) .3574(5) .1734(5) 0.094(6)
C(213) .2633(10) .3486(9) .0882(7) 0.149(11)
C(214) .1855(10) .2892(9) .0611(7) 0.152(14)
C(215) .1230(9) .2403(8) .1141(6) 0.128(9)
C(216) .1376(6) .2519(6) .1983(5) 0.099(6)
C(220) .1547(3) .2600(3) .4989(4) 0.048(3)
C(221) .1725(3) .2502(3) .5828(3) 0.050(3)
C(222) .2420(4) .3116(4) .6274(4) 0.053(3)
O(222) .2946(2) .3845(2) .5980(2) 0.059(2)
C(223) .2543(5) .2907(5) .7069(4) 0.082(4)
C(224) .2009(6) .2167(6) .7401(5) 0.117(7)
C(225) .1304(6) .1544(5) .6986(6) 0.117(6)
C(226) .1191(5) .1737(4) .6193(5) 0.083(4)
H(11) .458(4) .465(3) .668(4) 0.016(17)
H(101) .2993 .4914 .6804 0.029(12)
H(001) .424(4) .559(4) .693(5) 0.11(3)
H(102) .3331 .6408 .6125 0.037(13)
H(131) .2152 .5776 .5337 0.11(3)
H(132) .1852 .5480 .6236 0.049(15)
H(103) .152(3) .423(3) .584(3) 0.040(16)
H(112) .2321 .4404 .8030 0.07(2)
H(113) .1561 .4484 .9139 0.07(2)
H(114) .1402 .5622 .9331 0.20(5)
H(115) .2079 .6765 .8448 0.12(3)
H(116) .2872 .6714 .7331 0.09(2)
H(120) .4523 .6612 .5465 0.045(15)
H(123) .4882 .4466 .3583 0.050(16)
H(124) .6214 .5557 .3351 0.083(19)
H(125) .6648 .6887 .3911 0.09(2)
H(126) .5739 .7077 .4741 0.060(18)
H(21) .351(4) .291(4) .515(4) 0.04(2)
H(22) .399(9) .350(9) .532(14) 0.47(9)
H(201) .2841 .3724 .3264 0.070(19)
H(002) .262(4) .261(4) .379(4) 0.06(2)
H(202) .1145 .2783 .3596 0.066(18)
H(203) .231(3) .520(3) .381(3) 0.043(14)
H(231) .1176 .4018 .3878 0.021(11)
H(232) .1542 .4088 .2997 0.069(18)
H(212) .3302 .3974 .1939 0.11(3)
H(213) .3070 .3827 .0505 0.39(10)
H(214) .1749 .2819 .0032 0.16(4)
H(215) .0695 .1985 .0938 0.24(7)
H(216) .0936 .2182 .2360 0.18(5)
H(220) .1111 .2118 .4719 0.11(3)
H(223) .3018 .3302 .7379 0.11(3)
H(224) .2111 .2056 .7950 0.12(3)
H(225) .0926 .1018 .7237 0.15(3)
H(226) .0725 .1326 .5883 0.12(3)

loop_
_geom_angle_atom_site_label_1
_geom_angle_atom_site_label_2
_geom_angle_atom_site_label_3
_geom_angle
_geom_angle_publ_flag
N(102) Ni(1) O(103) 79.5(2) no
C(201) C(211) C(212) 119.1(6) no
N(102) Ni(1) O(122) 91.1(2) no
C(201) C(211) C(216) 121.8(6) no
O(103) Ni(1) O(122) 169.2(2) no
C(212) C(211) C(216) 118.9(7) no
N(102) Ni(1) N(202) 171.7(2) no
(211) C(212) C(213) 122.0(9) no
O(103) Ni(1) N(202) 93.0(2) no
C(212) C(213) C(214) 117.3(11) no
O(122) Ni(1) N(202) 96.0(2) no
C(213) C(214) C(215) 121.8(11) no
N(102) Ni(1) O(203) 96.8(2) no
C(214) C(215) C(216) 119.3(11) no
O(103) Ni(1) O(203) 85.2(2) no
C(211) C(216) C(215) 120.7(8) no
O(122) Ni(1) O(203) 90.7(2) no
N(202) C(220) C(221) 125.4(5) no
N(202) Ni(1) O(203) 78.8(2) no
C(220) C(221) C(222) 124.0(5) no
N(102) Ni(1) O(222) 95.0(2) no
C(220) C(221) C(226) 116.3(5) no
O(103) Ni(1) O(222) 96.1(2) no
C(222) C(221) C(226) 119.6(6) no
O(122) Ni(1) O(222) 89.9(2) no
C(221) C(222) O(222) 123.4(5) no
N(202) Ni(1) O(222) 89.4(2) no
C(221) C(222) C(223) 117.4(5) no
O(203) Ni(1) O(222) 168.20(10) no
O(222) C(222) C(223) 119.2(5) no
O(101) C(101) C(102) 109.3(3) no
Ni(1) O(222) C(222) 126.7(4) no
O(101) C(101) C(111) 108.6(4) no
C(222) C(223) C(224) 121.2(7) no
C(102) C(101) C(111) 115.2(6) no
C(223) C(224) C(225) 123.4(8) no
C(101) C(102) N(102) 108.7(5) no
C(224) C(225) C(226) 115.8(7) no
C(101) C(102) C(103) 114.5(4) no
C(221) C(226) C(225) 122.6(6) no
N(102) C(102) C(103) 106.3(4) no
Ni(1) N(102) C(102) 114.0(2) no
Ni(1) N(102) C(120) 125.3(4) no
C(102) N(102) C(120) 120.6(4) no
C(102) C(103) O(103) 108.5(5) no
Ni(1) O(103) C(103) 112.9(3) no
C(101) C(111) C(112) 118.9(7) no
C(101) C(111) C(116) 122.1(5) no
C(112) C(111) C(116) 119.0(7) no
C(111) C(112) C(113) 120.0(10) no
C(112) C(113) C(114) 122.0(10) no
C(113) C(114) C(115) 118.9(11) no
C(114) C(115) C(116) 120.2(11) no
C(111) C(116) C(115) 120.0(7) no
N(102) C(120) C(121) 126.3(5) no
C(120) C(121) C(122) 124.4(4) no
C(120) C(121) C(126) 116.2(5) no
C(122) C(121) C(126) 119.4(6) no
C(121) C(122) O(122) 124.0(6) no
C(121) C(122) C(123) 117.2(4) no
O(122) C(122) C(123) 118.8(6) no
Ni(1) O(122) C(122) 127.7(4) no
C(122) C(123) C(124) 122.3(7) no
C(123) C(124) C(125) 120.5(7) no
C(124) C(125) C(126) 118.9(5) no
C(121) C(126) C(125) 121.7(6) no
O(201) C(201) C(202) 108.6(5) no
O(201) C(201) C(211) 105.0(6) no
C(202) C(201) C(211) 115.0(6) no
Ni(1) N(202) C(202) 115.7(3) no
Ni(1) N(202) C(220) 126.2(4) no
C(202) N(202) C(220) 117.9(4) no
C(201) C(202) N(202) 107.9(5) no
C(201) C(202) C(203) 112.9(4) no
N(202) C(202) C(203) 107.2(4) no
Ni(1) O(203) C(203) 107.0(3) no
C(202) C(203) O(203) 108.6(5) no

loop_
_geom_bond_atom_site_label_1
_geom_bond_atom_site_label_2
_geom_bond_distance
_geom_bond_publ_flag
Ni(1) N(102) 2.016(4) no
Ni(1) O(103) 2.110(5) no
Ni(1) O(122) 1.988(4) no
Ni(1) N(202) 2.001(4) no
Ni(1) O(203) 2.241(4) no
Ni(1) O(222) 2.012(4) no
C(101) O(101) 1.446(6) no
C(101) C(102) 1.517(8) no
C(101) C(111) 1.522(8) no
C(102) N(102) 1.475(8) no
C(102) C(103) 1.535(7) no
N(102) C(120) 1.280(6) no
C(103) O(103) 1.429(7) no
C(111) C(112) 1.368(9) no
C(111) C(116) 1.370(12) no
C(112) C(113) 1.397(14) no
C(113) C(114) 1.33(2) no
C(114) C(115) 1.373(15) no
C(115) C(116) 1.413(12) no
C(120) C(121) 1.442(9) no
C(121) C(122) 1.413(9) no
C(121) C(126) 1.411(6) no
C(122) O(122) 1.298(5) no
C(122) C(123) 1.403(10) no
C(123) C(124) 1.366(7) no
C(124) C(125) 1.394(11) no
C(125) C(126) 1.365(11) no
C(201) O(201) 1.415(10) no
C(201) C(202) 1.545(10) no
C(201) C(211) 1.503(9) no
N(202) C(202) 1.455(7) no
N(202) C(220) 1.285(7) no
C(202) C(203) 1.521(9) no
O(203) C(203) 1.435(5) no
C(211) C(212) 1.362(11) no
C(211) C(216) 1.371(11) no
C(212) C(213) 1.407(14) no
C(213) C(214) 1.377(19) no
C(214) C(215) 1.363(17) no
C(215) C(216) 1.397(13) no
C(220) C(221) 1.443(9) no
C(221) C(222) 1.419(7) no
C(221) C(226) 1.391(8) no
C(222) O(222) 1.298(6) no
C(222) C(223) 1.404(10) no
C(223) C(224) 1.338(11) no
C(224) C(225) 1.409(11) no
C(225) C(226) 1.387(13) no

loop_
_geom_hbond_atom_site_label_D
_geom_hbond_atom_site_label_H
_geom_hbond_atom_site_label_A
_geom_hbond_site_symmetry_A
_geom_hbond_distance_DH
_geom_hbond_distance_HA
_geom_hbond_angle_DHA
_geom_hbond_publ_flag
O(101) H(001) O(w1) 1_555 0.93(9) 1.78(9) 176(3) yes
O(201) H(002) O(w2) 1_555 0.75(6) 2.19(7) 167(7) yes
O(103) H(103) O(w2) 5_554 0.83(4) 1.81(4) 162(5) yes
O(203) H(203) O(101) 3_564 0.93(6) 1.87(6) 168(5) yes
